data_4508594
loop_
_publ_author_name
'Goswami, Arijit'
'Bala, Sukhen'
'Pachfule, Pradip'
'Mondal, Raju'

_publ_section_title
;
 Comprehensive Study on Mutual Interplay of Multiple V-Shaped Ligands on
 the Helical Nature of a Series of Coordination Polymers and Their
 Properties
;
_journal_issue 12
_journal_name_full 'Crystal Growth &amp; Design'
_journal_page_first 5487
_journal_paper_doi 10.1021/cg401469f
_journal_volume 13
_journal_year 2013
_chemical_formula_sum 'C31 H37 F6 N5 Ni O8'
_chemical_formula_weight 780.37
_chemical_name_systematic
;

 ?

;
_space_group_IT_number 14
_symmetry_cell_setting monoclinic
_symmetry_space_group_name_Hall '-P 2ybc'
_symmetry_space_group_name_H-M 'P 1 21/c 1'
_atom_sites_solution_hydrogens geom
_atom_sites_solution_primary direct
_atom_sites_solution_secondary difmap
_audit_creation_method SHELXL-97
_cell_angle_alpha 90.00
_cell_angle_beta 92.4420(10)
_cell_angle_gamma 90.00
_cell_formula_units_Z 4
_cell_length_a 13.6393(3)
_cell_length_b 12.9385(3)
_cell_length_c 20.2697(5)
_cell_measurement_reflns_used 3796
_cell_measurement_temperature 120(2)
_cell_measurement_theta_max 28.61
_cell_measurement_theta_min 2.36
_cell_volume 3573.79(14)
_computing_cell_refinement 'Bruker APEX-2'
_computing_data_collection 'Bruker APEX-2'
_computing_data_reduction 'Bruker SHELXTL'
_computing_molecular_graphics 'Bruker SHELXTL'
_computing_publication_material 'Bruker SHELXTL'
_computing_structure_refinement 'SHELXL-97 (Sheldrick, 1997)'
_computing_structure_solution 'SHELXS-97 (Sheldrick, 1990)'
_diffrn_ambient_temperature 120(2)
_diffrn_detector_area_resol_mean 8
_diffrn_measured_fraction_theta_full 0.990
_diffrn_measured_fraction_theta_max 0.990
_diffrn_measurement_device_type 'Bruker APEX-2 CCD area detector'
_diffrn_measurement_method '/w scans'
_diffrn_radiation_monochromator graphite
_diffrn_radiation_source 'fine-focus sealed tube'
_diffrn_radiation_type MoK\a
_diffrn_radiation_wavelength 0.71073
_diffrn_reflns_av_R_equivalents 0.0907
_diffrn_reflns_av_sigmaI/netI 0.0852
_diffrn_reflns_limit_h_max 18
_diffrn_reflns_limit_h_min -16
_diffrn_reflns_limit_k_max 17
_diffrn_reflns_limit_k_min -16
_diffrn_reflns_limit_l_max 25
_diffrn_reflns_limit_l_min -27
_diffrn_reflns_number 48705
_diffrn_reflns_theta_full 28.60
_diffrn_reflns_theta_max 28.60
_diffrn_reflns_theta_min 1.49
_diffrn_standards_decay_% 0
_exptl_absorpt_coefficient_mu 0.629
_exptl_absorpt_correction_T_max 1.0000
_exptl_absorpt_correction_T_min 0.819111
_exptl_absorpt_correction_type multi-scan
_exptl_absorpt_process_details 'SADABS v.2.03 (Bruker, 2001), R(int)=0.0662 before correction'
_exptl_crystal_colour Green
_exptl_crystal_density_diffrn 1.450
_exptl_crystal_density_meas ?
_exptl_crystal_density_method 'not measured'
_exptl_crystal_description Plate
_exptl_crystal_F_000 1616
_exptl_crystal_size_max 0.32
_exptl_crystal_size_mid 0.26
_exptl_crystal_size_min 0.18
_refine_diff_density_max 1.014
_refine_diff_density_min -0.809
_refine_diff_density_rms 0.106
_refine_ls_extinction_method none
_refine_ls_goodness_of_fit_ref 1.056
_refine_ls_hydrogen_treatment constr
_refine_ls_matrix_type full
_refine_ls_number_parameters 437
_refine_ls_number_reflns 9066
_refine_ls_number_restraints 0
_refine_ls_restrained_S_all 1.056
_refine_ls_R_factor_all 0.1297
_refine_ls_R_factor_gt 0.0722
_refine_ls_shift/su_max 0.000
_refine_ls_shift/su_mean 0.000
_refine_ls_structure_factor_coef Fsqd
_refine_ls_weighting_details 'calc w=1/[\s^2^(Fo^2^)+(0.1156P)^2^+1.2427P] where P=(Fo^2^+2Fc^2^)/3'
_refine_ls_weighting_scheme calc
_refine_ls_wR_factor_gt 0.1908
_refine_ls_wR_factor_ref 0.2215
_reflns_number_gt 5303
_reflns_number_total 9066
_reflns_threshold_expression I>2\s(I)
_cod_data_source_file cg401469f_si_001.cif
_cod_data_source_block 11ag060_0m
_cod_depositor_comments
;
The following automatic conversions were performed:

'_symmetry_cell_setting' value 'Monoclinic' changed to 'monoclinic'
according to /home/saulius/struct/CIF-dictionaries/cif_core.dic
dictionary named 'cif_core.dic' version 2.4.2 from 2011-04-26.

Automatic conversion script
Id: cif_fix_values 1891 2012-01-12 08:04:46Z andrius 

The following automatic conversions were performed:

'_exptl_crystal_density_meas' value 'not measured' was changed to '?'
- the value is perceived as not measured.

Automatic conversion script
Id: cif_fix_values 3008 2015-01-20 13:52:24Z robertas 
;
_cod_original_sg_symbol_H-M P2(1)/c
_cod_database_code 4508594

loop_
_symmetry_equiv_pos_as_xyz
'x, y, z'
'-x, y+1/2, -z+1/2'
'-x, -y, -z'
'x, -y-1/2, z-1/2'

loop_
_atom_site_label
_atom_site_type_symbol
_atom_site_fract_x
_atom_site_fract_y
_atom_site_fract_z
_atom_site_U_iso_or_equiv
_atom_site_adp_type
_atom_site_occupancy
_atom_site_symmetry_multiplicity
_atom_site_calc_flag
_atom_site_refinement_flags
_atom_site_disorder_assembly
_atom_site_disorder_group
Ni1 Ni 1.01853(4) 0.80317(4) 0.55165(2) 0.02550(17) Uani 1 1 d . . .
N1 N 0.9728(2) 0.6931(2) 0.61405(16) 0.0293(7) Uani 1 1 d . . .
O1 O 0.9258(2) 0.7348(2) 0.47179(13) 0.0326(6) Uani 1 1 d . . .
O2 O 0.88340(19) 0.8689(2) 0.53037(13) 0.0315(6) Uani 1 1 d . . .
F5 F 0.39446(19) 0.7876(3) 0.24118(15) 0.0594(8) Uani 1 1 d . . .
F4 F 0.4846(2) 0.6829(2) 0.29858(15) 0.0537(8) Uani 1 1 d . . .
F6 F 0.5475(2) 0.7771(3) 0.22352(14) 0.0587(8) Uani 1 1 d . . .
C12 C 0.8662(3) 0.8065(3) 0.48342(19) 0.0299(8) Uani 1 1 d . . .
N2 N 0.9989(3) 0.5935(3) 0.60638(18) 0.0421(9) Uani 1 1 d . . .
H2A H 1.0411 0.5728 0.5790 0.051 Uiso 1 1 calc R . .
F1 F 0.59884(19) 0.9727(2) 0.25829(15) 0.0590(8) Uani 1 1 d . . .
F2 F 0.50897(19) 1.0450(2) 0.32894(14) 0.0501(7) Uani 1 1 d . . .
F3 F 0.44328(19) 0.9808(2) 0.24046(14) 0.0542(7) Uani 1 1 d . . .
C1 C 0.9062(3) 0.6918(3) 0.66087(19) 0.0301(9) Uani 1 1 d . . .
C13 C 0.7742(3) 0.8188(3) 0.4415(2) 0.0304(9) Uani 1 1 d . . .
C22 C 0.4161(3) 0.8596(3) 0.3687(2) 0.0338(9) Uani 1 1 d . . .
C2 C 0.8913(3) 0.5911(3) 0.68319(19) 0.0324(9) Uani 1 1 d . . .
C18 C 0.7538(3) 0.7555(3) 0.3877(2) 0.0348(9) Uani 1 1 d . . .
H18A H 0.7980 0.7038 0.3775 0.042 Uiso 1 1 calc R . .
C17 C 0.6692(3) 0.7676(3) 0.3491(2) 0.0350(9) Uani 1 1 d . . .
H17A H 0.6575 0.7248 0.3128 0.042 Uiso 1 1 calc R . .
C16 C 0.6008(3) 0.8433(3) 0.3637(2) 0.0327(9) Uani 1 1 d . . .
C7 C 0.8276(3) 0.5538(3) 0.7368(2) 0.0358(9) Uani 1 1 d . . .
H7A H 0.7846 0.4999 0.7189 0.043 Uiso 1 1 calc R . .
H7B H 0.7865 0.6105 0.7504 0.043 Uiso 1 1 calc R . .
C19 C 0.5037(3) 0.8610(3) 0.3234(2) 0.0348(9) Uani 1 1 d . . .
C20 C 0.5126(3) 0.9662(4) 0.2874(2) 0.0425(11) Uani 1 1 d . . .
C27 C 0.3345(3) 0.9215(3) 0.3597(2) 0.0395(10) Uani 1 1 d . . .
H27A H 0.3335 0.9715 0.3267 0.047 Uiso 1 1 calc R . .
C8 C 0.8597(4) 0.7904(4) 0.6821(2) 0.0527(14) Uani 1 1 d . . .
H8A H 0.9096 0.8365 0.6995 0.079 Uiso 1 1 calc R . .
H8B H 0.8139 0.7759 0.7155 0.079 Uiso 1 1 calc R . .
H8C H 0.8259 0.8221 0.6448 0.079 Uiso 1 1 calc R . .
C21 C 0.4831(3) 0.7770(4) 0.2711(2) 0.0465(12) Uani 1 1 d . . .
C14 C 0.7076(3) 0.8955(3) 0.4558(2) 0.0398(10) Uani 1 1 d . . .
H14A H 0.7208 0.9402 0.4910 0.048 Uiso 1 1 calc R . .
C15 C 0.6216(3) 0.9058(3) 0.4181(2) 0.0402(10) Uani 1 1 d . . .
H15A H 0.5764 0.9559 0.4293 0.048 Uiso 1 1 calc R . .
C3 C 0.9510(4) 0.5305(3) 0.6465(2) 0.0423(11) Uani 1 1 d . . .
C23 C 0.4154(3) 0.7867(4) 0.4197(3) 0.0486(12) Uani 1 1 d . . .
H23A H 0.4699 0.7445 0.4274 0.058 Uiso 1 1 calc R . .
C9 C 0.9628(6) 0.4165(4) 0.6468(3) 0.081(2) Uani 1 1 d . . .
H9A H 1.0310 0.3995 0.6435 0.122 Uiso 1 1 calc R . .
H9B H 0.9259 0.3874 0.6099 0.122 Uiso 1 1 calc R . .
H9C H 0.9393 0.3888 0.6871 0.122 Uiso 1 1 calc R . .
C26 C 0.2536(3) 0.9112(3) 0.3987(2) 0.0357(9) Uani 1 1 d . . .
H26A H 0.1996 0.9544 0.3918 0.043 Uiso 1 1 calc R . .
C25 C 0.2528(3) 0.8365(3) 0.4482(2) 0.0315(9) Uani 1 1 d . . .
C24 C 0.3352(3) 0.7759(4) 0.4590(3) 0.0508(13) Uani 1 1 d . . .
H24A H 0.3370 0.7275 0.4929 0.061 Uiso 1 1 calc R . .
C28 C 0.1651(3) 0.8232(3) 0.4882(2) 0.0302(9) Uani 1 1 d . . .
O4A O 0.09285(19) 0.8844(2) 0.47929(13) 0.0315(6) Uani 1 1 d . . .
O3A O 0.1605(2) 0.7511(2) 0.52961(14) 0.0351(7) Uani 1 1 d . . .
C5 C 0.8838(3) 0.5122(3) 0.79653(19) 0.0287(8) Uani 1 1 d . . .
C4 C 0.8753(3) 0.4160(3) 0.82708(19) 0.0312(9) Uani 1 1 d . . .
C6 C 0.9561(3) 0.5646(3) 0.83292(18) 0.0281(8) Uani 1 1 d . . .
N3 N 0.9385(2) 0.4095(2) 0.87982(15) 0.0271(7) Uani 1 1 d . . .
C10 C 0.8093(4) 0.3270(4) 0.8090(2) 0.0455(12) Uani 1 1 d . . .
H10A H 0.8379 0.2641 0.8259 0.068 Uiso 1 1 calc R . .
H10B H 0.8012 0.3225 0.7618 0.068 Uiso 1 1 calc R . .
H10C H 0.7465 0.3373 0.8276 0.068 Uiso 1 1 calc R . .
N4 N 0.9866(2) 0.5010(2) 0.88238(16) 0.0275(7) Uani 1 1 d . . .
H4A H 1.0312 0.5166 0.9119 0.033 Uiso 1 1 calc R . .
C11 C 0.9999(3) 0.6686(3) 0.8253(2) 0.0383(10) Uani 1 1 d . . .
H11A H 1.0315 0.6896 0.8663 0.058 Uiso 1 1 calc R . .
H11B H 0.9492 0.7173 0.8129 0.058 Uiso 1 1 calc R . .
H11C H 1.0472 0.6664 0.7916 0.058 Uiso 1 1 calc R . .
O1W O 1.1241(4) 1.0165(3) 0.0246(3) 0.0896(14) Uani 1 1 d . . .
O2W O 1.2651(6) 0.9144(7) 0.0954(4) 0.183(3) Uiso 1 1 d . . .
O3W O 1.1944(15) 1.0095(14) 0.2079(11) 0.395(10) Uiso 1 1 d . . .
N1S N 1.6155(10) 0.9419(10) 0.0705(6) 0.179(4) Uiso 1 1 d . . .
C2S C 1.6839(10) 1.0213(11) 0.0874(7) 0.194(6) Uiso 1 1 d . . .
H2SA H 1.6502 1.0784 0.1065 0.290 Uiso 1 1 calc R . .
H2SB H 1.7152 1.0440 0.0484 0.290 Uiso 1 1 calc R . .
H2SC H 1.7325 0.9951 0.1187 0.290 Uiso 1 1 calc R . .
C1S C 1.6583(12) 0.8571(13) 0.0422(8) 0.228(7) Uiso 1 1 d . . .
H1SA H 1.6094 0.8049 0.0335 0.341 Uiso 1 1 calc R . .
H1SB H 1.7088 0.8302 0.0718 0.341 Uiso 1 1 calc R . .
H1SC H 1.6864 0.8772 0.0015 0.341 Uiso 1 1 calc R . .
C3S' C 1.393(4) 1.022(4) 0.055(3) 0.167(19) Uiso 0.25 1 d P A 1
O1S' O 1.301(3) 1.045(3) 0.012(2) 0.206(15) Uiso 0.25 1 d P . 1
O1S O 1.4540(8) 0.8939(9) 0.0659(5) 0.164(4) Uiso 0.75 1 d P B 2
C3S C 1.5179(12) 0.9603(13) 0.0792(8) 0.145(5) Uiso 0.75 1 d P B 2
H3SA H 1.4989 1.0242 0.0954 0.174 Uiso 1 1 calc R B 2

loop_
_atom_site_aniso_label
_atom_site_aniso_U_11
_atom_site_aniso_U_22
_atom_site_aniso_U_33
_atom_site_aniso_U_23
_atom_site_aniso_U_13
_atom_site_aniso_U_12
Ni1 0.0292(3) 0.0242(3) 0.0233(3) 0.00024(19) 0.00380(19) 0.00422(19)
N1 0.0381(18) 0.0230(16) 0.0271(17) 0.0026(13) 0.0065(14) 0.0073(14)
O1 0.0347(15) 0.0335(14) 0.0297(15) -0.0039(12) 0.0033(12) 0.0058(12)
O2 0.0335(15) 0.0307(14) 0.0301(15) -0.0010(12) -0.0004(12) 0.0018(12)
F5 0.0320(15) 0.092(2) 0.0534(18) -0.0165(16) -0.0085(13) -0.0035(14)
F4 0.0413(15) 0.0518(17) 0.068(2) -0.0229(15) 0.0035(14) -0.0083(12)
F6 0.0397(15) 0.097(2) 0.0390(15) -0.0173(15) 0.0039(12) -0.0012(15)
C12 0.035(2) 0.029(2) 0.026(2) 0.0020(16) 0.0055(16) 0.0004(17)
N2 0.060(2) 0.0307(18) 0.037(2) 0.0077(16) 0.0216(18) 0.0176(17)
F1 0.0331(14) 0.082(2) 0.0633(19) 0.0249(16) 0.0138(13) -0.0057(14)
F2 0.0428(15) 0.0454(16) 0.0619(18) 0.0122(14) -0.0016(13) -0.0065(12)
F3 0.0354(14) 0.081(2) 0.0458(16) 0.0230(14) -0.0034(12) -0.0020(13)
C1 0.034(2) 0.031(2) 0.025(2) 0.0024(16) 0.0057(16) 0.0069(16)
C13 0.031(2) 0.030(2) 0.030(2) -0.0014(16) 0.0034(17) -0.0013(16)
C22 0.027(2) 0.039(2) 0.035(2) 0.0025(18) 0.0051(17) -0.0037(17)
C2 0.035(2) 0.037(2) 0.025(2) 0.0031(17) 0.0026(17) 0.0001(17)
C18 0.028(2) 0.040(2) 0.037(2) -0.0050(18) 0.0055(17) 0.0021(17)
C17 0.029(2) 0.046(2) 0.030(2) -0.0095(18) 0.0040(17) -0.0048(18)
C16 0.024(2) 0.038(2) 0.036(2) -0.0013(18) 0.0019(17) -0.0027(17)
C7 0.031(2) 0.040(2) 0.036(2) 0.0086(19) 0.0021(18) -0.0012(18)
C19 0.025(2) 0.043(2) 0.036(2) -0.0014(19) 0.0045(17) -0.0017(17)
C20 0.029(2) 0.054(3) 0.044(3) 0.010(2) 0.007(2) -0.003(2)
C27 0.033(2) 0.044(2) 0.042(2) 0.015(2) 0.0017(19) 0.0025(19)
C8 0.074(4) 0.044(3) 0.043(3) 0.011(2) 0.029(3) 0.022(2)
C21 0.029(2) 0.071(3) 0.039(3) -0.011(2) 0.002(2) -0.003(2)
C14 0.042(2) 0.038(2) 0.039(2) -0.0102(19) -0.007(2) 0.0068(19)
C15 0.034(2) 0.042(2) 0.045(3) -0.007(2) -0.0046(19) 0.0091(19)
C3 0.065(3) 0.030(2) 0.033(2) 0.0084(18) 0.016(2) 0.011(2)
C23 0.035(2) 0.050(3) 0.062(3) 0.016(2) 0.016(2) 0.015(2)
C9 0.143(6) 0.036(3) 0.068(4) 0.010(3) 0.051(4) 0.022(3)
C26 0.028(2) 0.043(2) 0.037(2) 0.0072(19) 0.0047(17) 0.0037(18)
C25 0.031(2) 0.031(2) 0.033(2) 0.0021(17) 0.0063(17) 0.0018(16)
C24 0.043(3) 0.053(3) 0.058(3) 0.024(2) 0.018(2) 0.010(2)
C28 0.034(2) 0.029(2) 0.028(2) -0.0004(16) 0.0011(17) 0.0029(16)
O4A 0.0324(15) 0.0341(15) 0.0285(14) 0.0046(12) 0.0062(12) 0.0049(12)
O3A 0.0389(16) 0.0326(15) 0.0346(16) 0.0085(12) 0.0119(13) 0.0086(12)
C5 0.027(2) 0.031(2) 0.029(2) 0.0042(16) 0.0076(16) -0.0002(16)
C4 0.030(2) 0.037(2) 0.027(2) 0.0038(17) 0.0018(16) -0.0074(17)
C6 0.031(2) 0.0281(19) 0.0255(19) 0.0002(15) 0.0056(16) -0.0027(16)
N3 0.0311(17) 0.0237(16) 0.0265(16) 0.0001(13) 0.0000(13) -0.0079(13)
C10 0.048(3) 0.048(3) 0.039(3) 0.009(2) -0.008(2) -0.022(2)
N4 0.0292(17) 0.0247(16) 0.0288(17) 0.0009(13) 0.0028(14) -0.0062(13)
C11 0.053(3) 0.031(2) 0.031(2) 0.0084(17) 0.001(2) -0.0059(19)
O1W 0.109(4) 0.064(3) 0.098(4) 0.005(2) 0.040(3) -0.016(3)

loop_
_atom_type_symbol
_atom_type_description
_atom_type_scat_dispersion_real
_atom_type_scat_dispersion_imag
_atom_type_scat_source
C C 0.0033 0.0016 'International Tables Vol C Tables 4.2.6.8 and 6.1.1.4'
H H 0.0000 0.0000 'International Tables Vol C Tables 4.2.6.8 and 6.1.1.4'
N N 0.0061 0.0033 'International Tables Vol C Tables 4.2.6.8 and 6.1.1.4'
O O 0.0106 0.0060 'International Tables Vol C Tables 4.2.6.8 and 6.1.1.4'
F F 0.0171 0.0103 'International Tables Vol C Tables 4.2.6.8 and 6.1.1.4'
Ni Ni 0.3393 1.1124 'International Tables Vol C Tables 4.2.6.8 and 6.1.1.4'

loop_
_geom_angle_atom_site_label_1
_geom_angle_atom_site_label_2
_geom_angle_atom_site_label_3
_geom_angle
_geom_angle_site_symmetry_1
_geom_angle_site_symmetry_3
N1 Ni1 N3 97.91(13) . 2_756
N1 Ni1 O2 97.18(12) . .
N3 Ni1 O2 95.35(11) 2_756 .
N1 Ni1 O4A 163.89(12) . 1_655
N3 Ni1 O4A 90.29(12) 2_756 1_655
O2 Ni1 O4A 95.83(11) . 1_655
N1 Ni1 O3A 102.55(12) . 1_655
N3 Ni1 O3A 96.92(12) 2_756 1_655
O2 Ni1 O3A 155.03(11) . 1_655
O4A Ni1 O3A 62.50(10) 1_655 1_655
N1 Ni1 O1 89.66(12) . .
N3 Ni1 O1 156.92(11) 2_756 .
O2 Ni1 O1 61.95(10) . .
O4A Ni1 O1 88.09(11) 1_655 .
O3A Ni1 O1 102.69(11) 1_655 .
N1 Ni1 C28 133.42(13) . 1_655
N3 Ni1 C28 94.03(13) 2_756 1_655
O2 Ni1 C28 126.34(12) . 1_655
O4A Ni1 C28 31.42(11) 1_655 1_655
O3A Ni1 C28 31.09(11) 1_655 1_655
O1 Ni1 C28 96.50(12) . 1_655
N1 Ni1 C12 95.11(13) . .
N3 Ni1 C12 126.15(13) 2_756 .
O2 Ni1 C12 31.04(11) . .
O4A Ni1 C12 91.14(12) 1_655 .
O3A Ni1 C12 130.48(12) 1_655 .
O1 Ni1 C12 30.95(11) . .
C28 Ni1 C12 113.30(13) 1_655 .
C1 N1 N2 105.0(3) . .
C1 N1 Ni1 133.4(3) . .
N2 N1 Ni1 120.8(2) . .
C12 O1 Ni1 85.5(2) . .
C12 O2 Ni1 91.7(2) . .
O2 C12 O1 120.7(4) . .
O2 C12 C13 119.1(3) . .
O1 C12 C13 120.3(4) . .
O2 C12 Ni1 57.2(2) . .
O1 C12 Ni1 63.5(2) . .
C13 C12 Ni1 174.9(3) . .
C3 N2 N1 112.0(3) . .
C3 N2 H2A 124.0 . .
N1 N2 H2A 124.0 . .
N1 C1 C2 110.7(3) . .
N1 C1 C8 120.1(4) . .
C2 C1 C8 129.3(4) . .
C18 C13 C14 118.5(4) . .
C18 C13 C12 121.5(4) . .
C14 C13 C12 120.0(4) . .
C27 C22 C23 117.3(4) . .
C27 C22 C19 123.9(4) . .
C23 C22 C19 118.6(4) . .
C3 C2 C1 105.1(4) . .
C3 C2 C7 125.7(4) . .
C1 C2 C7 129.2(4) . .
C17 C18 C13 121.2(4) . .
C17 C18 H18A 119.4 . .
C13 C18 H18A 119.4 . .
C18 C17 C16 120.8(4) . .
C18 C17 H17A 119.6 . .
C16 C17 H17A 119.6 . .
C15 C16 C17 117.6(4) . .
C15 C16 C19 118.4(4) . .
C17 C16 C19 124.0(4) . .
C2 C7 C5 114.0(3) . .
C2 C7 H7A 108.7 . .
C5 C7 H7A 108.7 . .
C2 C7 H7B 108.7 . .
C5 C7 H7B 108.7 . .
H7A C7 H7B 107.6 . .
C21 C19 C22 106.3(3) . .
C21 C19 C16 112.8(4) . .
C22 C19 C16 110.7(3) . .
C21 C19 C20 108.2(4) . .
C22 C19 C20 111.7(3) . .
C16 C19 C20 107.3(3) . .
F2 C20 F3 107.6(4) . .
F2 C20 F1 106.8(4) . .
F3 C20 F1 106.7(4) . .
F2 C20 C19 111.7(4) . .
F3 C20 C19 113.2(4) . .
F1 C20 C19 110.4(4) . .
C22 C27 C26 121.6(4) . .
C22 C27 H27A 119.2 . .
C26 C27 H27A 119.2 . .
C1 C8 H8A 109.5 . .
C1 C8 H8B 109.5 . .
H8A C8 H8B 109.5 . .
C1 C8 H8C 109.5 . .
H8A C8 H8C 109.5 . .
H8B C8 H8C 109.5 . .
F6 C21 F5 106.5(4) . .
F6 C21 F4 107.7(4) . .
F5 C21 F4 106.2(4) . .
F6 C21 C19 113.1(4) . .
F5 C21 C19 112.1(4) . .
F4 C21 C19 111.0(4) . .
C15 C14 C13 120.2(4) . .
C15 C14 H14A 119.9 . .
C13 C14 H14A 119.9 . .
C14 C15 C16 121.7(4) . .
C14 C15 H15A 119.1 . .
C16 C15 H15A 119.1 . .
N2 C3 C2 107.2(4) . .
N2 C3 C9 123.4(4) . .
C2 C3 C9 129.3(4) . .
C24 C23 C22 121.4(4) . .
C24 C23 H23A 119.3 . .
C22 C23 H23A 119.3 . .
C3 C9 H9A 109.5 . .
C3 C9 H9B 109.5 . .
H9A C9 H9B 109.5 . .
C3 C9 H9C 109.5 . .
H9A C9 H9C 109.5 . .
H9B C9 H9C 109.5 . .
C25 C26 C27 120.4(4) . .
C25 C26 H26A 119.8 . .
C27 C26 H26A 119.8 . .
C24 C25 C26 118.6(4) . .
C24 C25 C28 121.2(4) . .
C26 C25 C28 120.3(4) . .
C25 C24 C23 120.6(4) . .
C25 C24 H24A 119.7 . .
C23 C24 H24A 119.7 . .
O3A C28 O4A 119.7(4) . .
O3A C28 C25 121.0(3) . .
O4A C28 C25 119.3(3) . .
O3A C28 Ni1 60.2(2) . 1_455
O4A C28 Ni1 59.5(2) . 1_455
C25 C28 Ni1 178.6(3) . 1_455
C28 O4A Ni1 89.1(2) . 1_455
C28 O3A Ni1 88.7(2) . 1_455
C6 C5 C4 105.7(3) . .
C6 C5 C7 125.5(4) . .
C4 C5 C7 128.8(4) . .
N3 C4 C5 110.2(3) . .
N3 C4 C10 120.3(4) . .
C5 C4 C10 129.5(4) . .
N4 C6 C5 106.7(3) . .
N4 C6 C11 121.2(3) . .
C5 C6 C11 132.1(4) . .
C4 N3 N4 105.6(3) . .
C4 N3 Ni1 138.0(3) . 2_746
N4 N3 Ni1 116.3(2) . 2_746
C4 C10 H10A 109.5 . .
C4 C10 H10B 109.5 . .
H10A C10 H10B 109.5 . .
C4 C10 H10C 109.5 . .
H10A C10 H10C 109.5 . .
H10B C10 H10C 109.5 . .
C6 N4 N3 111.8(3) . .
C6 N4 H4A 124.1 . .
N3 N4 H4A 124.1 . .
C6 C11 H11A 109.5 . .
C6 C11 H11B 109.5 . .
H11A C11 H11B 109.5 . .
C6 C11 H11C 109.5 . .
H11A C11 H11C 109.5 . .
H11B C11 H11C 109.5 . .
C3S N1S C1S 128.5(15) . .
C3S N1S C2S 118.3(14) . .
C1S N1S C2S 113.0(14) . .
N1S C2S H2SA 109.5 . .
N1S C2S H2SB 109.5 . .
H2SA C2S H2SB 109.5 . .
N1S C2S H2SC 109.5 . .
H2SA C2S H2SC 109.5 . .
H2SB C2S H2SC 109.5 . .
N1S C1S O1S' 80.9(16) . 3_875
N1S C1S H1SA 109.5 . .
O1S' C1S H1SA 128.0 3_875 .
N1S C1S H1SB 109.5 . .
O1S' C1S H1SB 114.4 3_875 .
H1SA C1S H1SB 109.5 . .
N1S C1S H1SC 109.5 . .
O1S' C1S H1SC 29.5 3_875 .
H1SA C1S H1SC 109.5 . .
H1SB C1S H1SC 109.5 . .
C3S' O1S' C1S 103(3) . 3_875
O1S C3S N1S 121.8(16) . .
O1S C3S H3SA 119.1 . .
N1S C3S H3SA 119.1 . .

loop_
_geom_bond_atom_site_label_1
_geom_bond_atom_site_label_2
_geom_bond_distance
_geom_bond_site_symmetry_2
Ni1 N1 2.021(3) .
Ni1 N3 2.024(3) 2_756
Ni1 O2 2.059(3) .
Ni1 O4A 2.100(3) 1_655
Ni1 O3A 2.115(3) 1_655
Ni1 O1 2.197(3) .
Ni1 C28 2.436(4) 1_655
Ni1 C12 2.447(4) .
N1 C1 1.342(5) .
N1 N2 1.347(4) .
O1 C12 1.262(5) .
O2 C12 1.262(5) .
F5 C21 1.337(5) .
F4 C21 1.340(6) .
F6 C21 1.331(5) .
C12 C13 1.493(6) .
N2 C3 1.341(5) .
N2 H2A 0.8600 .
F1 C20 1.341(5) .
F2 C20 1.325(6) .
F3 C20 1.326(5) .
C1 C2 1.397(5) .
C1 C8 1.496(6) .
C13 C18 1.382(6) .
C13 C14 1.386(6) .
C22 C27 1.377(6) .
C22 C23 1.400(6) .
C22 C19 1.538(5) .
C2 C3 1.372(6) .
C2 C7 1.499(6) .
C18 C17 1.376(6) .
C18 H18A 0.9300 .
C17 C16 1.392(6) .
C17 H17A 0.9300 .
C16 C15 1.386(6) .
C16 C19 1.544(6) .
C7 C5 1.506(6) .
C7 H7A 0.9700 .
C7 H7B 0.9700 .
C19 C21 1.535(6) .
C19 C20 1.551(6) .
C27 C26 1.393(6) .
C27 H27A 0.9300 .
C8 H8A 0.9600 .
C8 H8B 0.9600 .
C8 H8C 0.9600 .
C14 C15 1.379(6) .
C14 H14A 0.9300 .
C15 H15A 0.9300 .
C3 C9 1.484(6) .
C23 C24 1.387(6) .
C23 H23A 0.9300 .
C9 H9A 0.9600 .
C9 H9B 0.9600 .
C9 H9C 0.9600 .
C26 C25 1.392(6) .
C26 H26A 0.9300 .
C25 C24 1.380(6) .
C25 C28 1.484(6) .
C24 H24A 0.9300 .
C28 O3A 1.258(5) .
C28 O4A 1.270(5) .
C28 Ni1 2.436(4) 1_455
O4A Ni1 2.100(3) 1_455
O3A Ni1 2.115(3) 1_455
C5 C6 1.383(5) .
C5 C4 1.397(5) .
C4 N3 1.347(5) .
C4 C10 1.497(6) .
C6 N4 1.349(5) .
C6 C11 1.484(5) .
N3 N4 1.353(4) .
N3 Ni1 2.024(3) 2_746
C10 H10A 0.9600 .
C10 H10B 0.9600 .
C10 H10C 0.9600 .
N4 H4A 0.8600 .
C11 H11A 0.9600 .
C11 H11B 0.9600 .
C11 H11C 0.9600 .
N1S C3S 1.371(17) .
N1S C1S 1.379(16) .
N1S C2S 1.420(15) .
C2S H2SA 0.9600 .
C2S H2SB 0.9600 .
C2S H2SC 0.9600 .
C1S O1S' 1.78(4) 3_875
C1S H1SA 0.9600 .
C1S H1SB 0.9600 .
C1S H1SC 0.9600 .
C3S' O1S' 1.51(6) .
O1S' C1S 1.78(4) 3_875
O1S C3S 1.245(16) .
C3S H3SA 0.9300 .
